data_8106128
loop_
_publ_author_name
'Fang, Wang'
'Yigang, Chen'

_publ_section_title
;
 Crystal structure of cesium beryllophosphate, Be3Cs2P4O14
;
_journal_issue 2
_journal_name_full 'Zeitschrift f\"ur Kristallographie - New Crystal Structures'
_journal_page_first 287
_journal_page_last 288
_journal_paper_doi 10.1515/ncrs-2017-0288
_journal_volume 233
_journal_year 2018
_chemical_formula_moiety 'Be3 Cs2 O14 P4'
_chemical_formula_sum 'Be3 Cs2 O14 P4'
_chemical_formula_weight 640.73
_space_group_crystal_system orthorhombic
_space_group_IT_number 62
_space_group_name_Hall '-P 2ac 2n'
_space_group_name_H-M_alt 'P n m a'
_atom_sites_solution_hydrogens none
_cell_angle_alpha 90
_cell_angle_beta 90
_cell_angle_gamma 90
_cell_formula_units_Z 8
_cell_length_a 15.0612(3)
_cell_length_b 11.0386(2)
_cell_length_c 15.5316(3)
_cell_measurement_reflns_used 10629
_cell_measurement_temperature 293(2)
_cell_measurement_theta_max 30.6140
_cell_measurement_theta_min 3.5000
_cell_volume 2582.20(9)
_computing_molecular_graphics 'Olex2 (Dolomanov et al., 2009)'
_computing_publication_material 'Olex2 (Dolomanov et al., 2009)'
_computing_structure_refinement 'ShelXL (Sheldrick, 2015)'
_computing_structure_solution 'SHELXS-97 (Sheldrick, 1990)'
_diffrn_ambient_temperature 293(2)
_diffrn_measured_fraction_theta_full 0.997
_diffrn_measured_fraction_theta_max 0.998
_diffrn_measurement_device_type 'Xcalibur, Eos, Gemini'
_diffrn_measurement_method '\w scans'
_diffrn_radiation_type MoK\a
_diffrn_radiation_wavelength 0.71073
_diffrn_reflns_av_R_equivalents 0.0514
_diffrn_reflns_av_unetI/netI 0.0196
_diffrn_reflns_Laue_measured_fraction_full 0.997
_diffrn_reflns_Laue_measured_fraction_max 0.998
_diffrn_reflns_limit_h_max 20
_diffrn_reflns_limit_h_min -20
_diffrn_reflns_limit_k_max 14
_diffrn_reflns_limit_k_min -14
_diffrn_reflns_limit_l_max 20
_diffrn_reflns_limit_l_min -20
_diffrn_reflns_number 44175
_diffrn_reflns_point_group_measured_fraction_full 0.997
_diffrn_reflns_point_group_measured_fraction_max 0.998
_diffrn_reflns_theta_full 25.214
_diffrn_reflns_theta_max 28.245
_diffrn_reflns_theta_min 3.271
_diffrn_source 'fine-focus sealed X-ray tube'
_exptl_absorpt_coefficient_mu 6.217
_exptl_absorpt_correction_T_max 1.00000
_exptl_absorpt_correction_T_min 0.35182
_exptl_absorpt_correction_type multi-scan
_exptl_crystal_colour colourless
_exptl_crystal_density_diffrn 3.296
_exptl_crystal_density_method 'not measured'
_exptl_crystal_description block
_exptl_crystal_F_000 2352
_exptl_crystal_size_max 0.28
_exptl_crystal_size_mid 0.15
_exptl_crystal_size_min 0.1
_refine_diff_density_max 1.076
_refine_diff_density_min -1.077
_refine_diff_density_rms 0.122
_refine_ls_extinction_coef 0.00181(5)
_refine_ls_extinction_expression Fc^*^=kFc[1+0.001xFc^2^\l^3^/sin(2\q)]^-1/4^
_refine_ls_extinction_method 'SHELXL-2014/7 (Sheldrick 2014'
_refine_ls_goodness_of_fit_ref 1.071
_refine_ls_hydrogen_treatment undef
_refine_ls_matrix_type full
_refine_ls_number_parameters 221
_refine_ls_number_reflns 3365
_refine_ls_number_restraints 0
_refine_ls_restrained_S_all 1.071
_refine_ls_R_factor_all 0.0279
_refine_ls_R_factor_gt 0.0229
_refine_ls_shift/su_max 0.003
_refine_ls_shift/su_mean 0.000
_refine_ls_structure_factor_coef Fsqd
_refine_ls_weighting_details 'w=1/[\s^2^(Fo^2^)+(0.0238P)^2^+5.1709P] where P=(Fo^2^+2Fc^2^)/3'
_refine_ls_weighting_scheme calc
_refine_ls_wR_factor_gt 0.0569
_refine_ls_wR_factor_ref 0.0594
_reflns_Friedel_coverage 0.000
_reflns_Friedel_fraction_full .
_reflns_Friedel_fraction_max .
_reflns_number_gt 2998
_reflns_number_total 3365
_reflns_threshold_expression 'I > 2\s(I)'
_cod_data_source_file suppl_ncrs-2017-0288_suppl.cif
_cod_data_source_block cs2be3p4o14
_cod_original_cell_volume 2582.19(8)
_cod_database_code 8106128
_shelx_space_group_comment
;
The symmetry employed for this shelxl refinement is uniquely defined
by the following loop, which should always be used as a source of
symmetry information in preference to the above space-group names.
They are only intended as comments.
;
_olex2_refinement_description
;
;
_olex2_submission_special_instructions 'No special instructions were received'

loop_
_space_group_symop_operation_xyz
'x, y, z'
'-x+1/2, -y, z+1/2'
'x+1/2, -y+1/2, -z+1/2'
'-x, y+1/2, -z'
'-x, -y, -z'
'x-1/2, y, -z-1/2'
'-x-1/2, y-1/2, z-1/2'
'x, -y-1/2, z'

loop_
_atom_site_label
_atom_site_type_symbol
_atom_site_fract_x
_atom_site_fract_y
_atom_site_fract_z
_atom_site_U_iso_or_equiv
_atom_site_adp_type
_atom_site_occupancy
_atom_site_site_symmetry_order
_atom_site_calc_flag
_atom_site_refinement_flags_posn
_atom_site_refinement_flags_adp
_atom_site_refinement_flags_occupancy
_atom_site_disorder_assembly
_atom_site_disorder_group
Cs1 Cs 0.64319(2) 0.2500 1.01594(2) 0.01977(8) Uani 1 2 d S T P . .
Cs2 Cs 0.84235(2) 0.2500 0.73987(2) 0.02377(9) Uani 1 2 d S T P . .
Cs3 Cs 0.63719(2) 0.2500 0.51783(2) 0.02293(8) Uani 1 2 d S T P . .
Cs4 Cs 0.62556(2) 0.7500 0.74636(2) 0.02529(9) Uani 1 2 d S T P . .
P1 P 0.58748(4) 0.38411(6) 0.78149(4) 0.00710(13) Uani 1 1 d . . . . .
P2 P 0.89228(4) 0.38285(6) 0.97422(4) 0.00708(13) Uani 1 1 d . . . . .
P3 P 0.61584(4) 0.61397(6) 0.97915(4) 0.00700(13) Uani 1 1 d . . . . .
P4 P 0.88237(4) 0.61673(6) 0.78097(4) 0.00714(13) Uani 1 1 d . . . . .
O1 O 0.62116(18) 0.7500 1.01745(16) 0.0095(5) Uani 1 2 d S T P . .
O2 O 0.58445(19) 0.2500 0.74146(16) 0.0105(5) Uani 1 2 d S T P . .
O3 O 0.83999(17) 0.7500 0.79052(16) 0.0098(5) Uani 1 2 d S T P . .
O4 O 0.89389(18) 0.2500 1.01692(16) 0.0104(5) Uani 1 2 d S T P . .
O5 O 0.58799(13) 0.46634(17) 0.70407(11) 0.0133(4) Uani 1 1 d . . . . .
O6 O 0.50494(13) 0.39707(18) 0.83622(12) 0.0151(4) Uani 1 1 d . . . . .
O7 O 0.46248(13) 0.38324(17) 0.59597(11) 0.0121(4) Uani 1 1 d . . . . .
O8 O 0.45512(13) 0.60956(17) 0.65109(12) 0.0137(4) Uani 1 1 d . . . . .
O9 O 0.53086(13) 0.60503(17) 0.92828(12) 0.0154(4) Uani 1 1 d . . . . .
O10 O 0.91640(13) 0.60730(17) 0.69073(12) 0.0141(4) Uani 1 1 d . . . . .
O11 O 0.61784(12) 0.53286(17) 1.05737(11) 0.0117(4) Uani 1 1 d . . . . .
O12 O 0.69795(13) 0.59961(17) 0.92378(12) 0.0132(4) Uani 1 1 d . . . . .
O13 O 0.80469(13) 0.53309(17) 0.79677(11) 0.0122(4) Uani 1 1 d . . . . .
O14 O 0.79980(12) 0.40005(18) 0.93982(12) 0.0134(4) Uani 1 1 d . . . . .
O15 O 0.67130(13) 0.39248(17) 0.83389(12) 0.0131(4) Uani 1 1 d . . . . .
Be1 Be 0.7437(2) 0.4848(3) 0.8744(2) 0.0087(6) Uani 1 1 d . . . . .
Be2 Be 0.5222(2) 0.4992(3) 0.6251(2) 0.0095(6) Uani 1 1 d . . . . .
O16 O 0.91163(13) 0.46618(17) 1.04817(11) 0.0123(4) Uani 1 1 d . . . . .
Be3 Be 0.9604(2) 0.5157(3) 0.6208(2) 0.0099(6) Uani 1 1 d . . . . .

loop_
_atom_site_aniso_label
_atom_site_aniso_U_11
_atom_site_aniso_U_22
_atom_site_aniso_U_33
_atom_site_aniso_U_23
_atom_site_aniso_U_13
_atom_site_aniso_U_12
Cs1 0.02244(15) 0.01289(14) 0.02399(14) 0.000 0.01047(10) 0.000
Cs2 0.02216(16) 0.01963(15) 0.02952(16) 0.000 0.00649(11) 0.000
Cs3 0.02046(15) 0.01976(15) 0.02857(15) 0.000 0.00444(11) 0.000
Cs4 0.02584(17) 0.01999(15) 0.03004(16) 0.000 -0.00791(12) 0.000
P1 0.0082(3) 0.0057(3) 0.0075(3) -0.0001(2) -0.0012(2) -0.0002(2)
P2 0.0075(3) 0.0060(3) 0.0077(3) -0.0002(2) -0.0016(2) -0.0003(2)
P3 0.0077(3) 0.0055(3) 0.0077(3) -0.0003(2) 0.0005(2) -0.0003(2)
P4 0.0082(3) 0.0057(3) 0.0076(3) -0.0003(2) 0.0016(2) 0.0002(2)
O1 0.0134(13) 0.0068(13) 0.0083(11) 0.000 -0.0014(10) 0.000
O2 0.0151(14) 0.0071(13) 0.0093(12) 0.000 -0.0021(10) 0.000
O3 0.0094(13) 0.0063(12) 0.0138(12) 0.000 0.0022(10) 0.000
O4 0.0156(14) 0.0074(13) 0.0083(11) 0.000 -0.0016(10) 0.000
O5 0.0154(10) 0.0129(10) 0.0117(9) 0.0051(7) -0.0046(7) -0.0026(8)
O6 0.0138(10) 0.0118(9) 0.0197(9) -0.0026(8) 0.0072(8) 0.0001(7)
O7 0.0140(10) 0.0100(9) 0.0123(8) 0.0008(7) -0.0044(7) -0.0021(7)
O8 0.0142(10) 0.0113(9) 0.0157(9) 0.0004(7) 0.0057(8) 0.0038(8)
O9 0.0140(10) 0.0122(9) 0.0200(10) -0.0011(8) -0.0074(8) -0.0016(8)
O10 0.0189(10) 0.0134(10) 0.0100(8) -0.0013(7) 0.0061(7) -0.0003(8)
O11 0.0121(9) 0.0101(9) 0.0128(8) 0.0034(7) 0.0023(7) 0.0014(7)
O12 0.0129(9) 0.0119(9) 0.0147(9) -0.0010(7) 0.0071(7) 0.0010(7)
O13 0.0142(10) 0.0093(9) 0.0132(9) -0.0010(7) 0.0050(7) -0.0027(7)
O14 0.0091(9) 0.0156(10) 0.0155(9) 0.0036(8) -0.0047(7) -0.0010(7)
O15 0.0134(10) 0.0107(9) 0.0153(9) 0.0027(7) -0.0068(7) -0.0034(7)
Be1 0.0068(15) 0.0097(16) 0.0098(15) 0.0004(12) -0.0005(11) -0.0006(12)
Be2 0.0091(16) 0.0096(16) 0.0097(15) 0.0009(13) -0.0002(11) 0.0005(12)
O16 0.0129(9) 0.0114(9) 0.0126(9) -0.0038(7) -0.0032(7) 0.0013(7)
Be3 0.0090(16) 0.0098(16) 0.0109(15) -0.0002(12) -0.0001(12) -0.0012(12)

loop_
_atom_type_symbol
_atom_type_description
_atom_type_scat_dispersion_real
_atom_type_scat_dispersion_imag
_atom_type_scat_source
Be Be 0.0005 0.0002 'International Tables Vol C Tables 4.2.6.8 and 6.1.1.4'
Cs Cs -0.3680 2.1192 'International Tables Vol C Tables 4.2.6.8 and 6.1.1.4'
O O 0.0106 0.0060 'International Tables Vol C Tables 4.2.6.8 and 6.1.1.4'
P P 0.1023 0.0942 'International Tables Vol C Tables 4.2.6.8 and 6.1.1.4'

loop_
_geom_angle_atom_site_label_1
_geom_angle_atom_site_label_2
_geom_angle_atom_site_label_3
_geom_angle
_geom_angle_site_symmetry_1
_geom_angle_site_symmetry_3
O9 Cs1 O9 60.20(7) 4_647 5_667
O9 Cs1 O10 46.09(5) 4_647 7_756
O9 Cs1 O10 77.90(5) 5_667 7_756
O9 Cs1 O10 77.90(5) 4_647 2_665
O9 Cs1 O10 46.09(5) 5_667 2_665
O9 Cs1 O11 50.23(5) 4_647 8_565
O9 Cs1 O11 109.61(5) 4_647 .
O9 Cs1 O11 109.61(5) 5_667 8_565
O9 Cs1 O11 50.23(5) 5_667 .
O9 Cs1 O15 95.75(5) 4_647 8_565
O9 Cs1 O15 95.75(5) 5_667 .
O9 Cs1 O15 125.70(5) 5_667 8_565
O9 Cs1 O15 125.70(5) 4_647 .
O9 Cs1 Be3 28.31(7) 4_647 7_756
O9 Cs1 Be3 28.31(7) 5_667 2_665
O9 Cs1 Be3 82.85(7) 5_667 7_756
O9 Cs1 Be3 82.85(7) 4_647 2_665
O10 Cs1 O10 57.70(7) 2_665 7_756
O10 Cs1 Be3 81.02(6) 7_756 2_665
O10 Cs1 Be3 27.95(6) 2_665 2_665
O10 Cs1 Be3 81.02(6) 2_665 7_756
O10 Cs1 Be3 27.95(6) 7_756 7_756
O11 Cs1 O10 105.66(5) . 7_756
O11 Cs1 O10 48.04(5) 8_565 7_756
O11 Cs1 O10 48.04(5) . 2_665
O11 Cs1 O10 105.66(5) 8_565 2_665
O11 Cs1 O11 153.05(6) 8_565 .
O11 Cs1 O15 131.13(5) 8_565 .
O11 Cs1 O15 131.13(5) . 8_565
O11 Cs1 O15 73.76(5) 8_565 8_565
O11 Cs1 O15 73.76(5) . .
O11 Cs1 Be3 125.71(7) . 7_756
O11 Cs1 Be3 28.11(6) 8_565 7_756
O11 Cs1 Be3 28.11(6) . 2_665
O11 Cs1 Be3 125.71(7) 8_565 2_665
O14 Cs1 O9 172.59(5) 8_565 5_667
O14 Cs1 O9 117.28(5) . 5_667
O14 Cs1 O9 172.59(5) . 4_647
O14 Cs1 O9 117.28(5) 8_565 4_647
O14 Cs1 O10 141.29(5) . 7_756
O14 Cs1 O10 141.29(5) 8_565 2_665
O14 Cs1 O10 105.50(5) 8_565 7_756
O14 Cs1 O10 105.50(5) . 2_665
O14 Cs1 O11 69.45(5) . .
O14 Cs1 O11 133.09(5) . 8_565
O14 Cs1 O11 69.45(5) 8_565 8_565
O14 Cs1 O11 133.09(5) 8_565 .
O14 Cs1 O14 64.24(7) 8_565 .
O14 Cs1 O15 80.16(5) . 8_565
O14 Cs1 O15 80.16(5) 8_565 .
O14 Cs1 O15 46.89(5) 8_565 8_565
O14 Cs1 O15 46.89(5) . .
O14 Cs1 Be3 97.11(7) . 2_665
O14 Cs1 Be3 97.11(7) 8_565 7_756
O14 Cs1 Be3 157.69(7) 8_565 2_665
O14 Cs1 Be3 157.69(7) . 7_756
O15 Cs1 O10 171.44(5) . 7_756
O15 Cs1 O10 121.58(5) 8_565 7_756
O15 Cs1 O10 121.58(5) . 2_665
O15 Cs1 O10 171.44(5) 8_565 2_665
O15 Cs1 O15 57.63(7) 8_565 .
O15 Cs1 Be3 96.15(6) 8_565 7_756
O15 Cs1 Be3 146.46(6) 8_565 2_665
O15 Cs1 Be3 146.46(6) . 7_756
O15 Cs1 Be3 96.15(6) . 2_665
Be3 Cs1 Be3 97.81(11) 2_665 7_756
O1 Cs2 O14 152.31(3) 2_664 8_565
O1 Cs2 O14 152.31(3) 2_664 .
O1 Cs2 Be1 129.06(5) 2_664 8_565
O6 Cs2 O1 60.66(5) 6_657 2_664
O6 Cs2 O1 60.66(5) 3_556 2_664
O6 Cs2 O6 61.68(7) 6_657 3_556
O6 Cs2 O7 69.65(4) 3_556 3_556
O6 Cs2 O7 69.65(4) 6_657 6_657
O6 Cs2 O7 95.09(5) 3_556 6_657
O6 Cs2 O7 95.09(5) 6_657 3_556
O6 Cs2 O13 135.97(5) 3_556 .
O6 Cs2 O13 75.36(5) 3_556 8_565
O6 Cs2 O13 75.36(5) 6_657 .
O6 Cs2 O13 135.97(5) 6_657 8_565
O6 Cs2 O14 134.41(5) 6_657 8_565
O6 Cs2 O14 134.41(5) 3_556 .
O6 Cs2 O14 103.01(5) 6_657 .
O6 Cs2 O14 103.01(5) 3_556 8_565
O6 Cs2 O15 121.08(5) 3_556 8_565
O6 Cs2 O15 175.63(5) 3_556 .
O6 Cs2 O15 175.63(5) 6_657 8_565
O6 Cs2 O15 121.08(5) 6_657 .
O6 Cs2 Be1 153.30(6) 6_657 8_565
O6 Cs2 Be1 99.47(6) 3_556 8_565
O7 Cs2 O1 130.28(5) 6_657 2_664
O7 Cs2 O1 130.28(5) 3_556 2_664
O7 Cs2 O7 50.39(6) 6_657 3_556
O7 Cs2 O14 41.94(4) 3_556 8_565
O7 Cs2 O14 69.53(4) 6_657 8_565
O7 Cs2 O14 41.94(4) 6_657 .
O7 Cs2 O14 69.53(4) 3_556 .
O7 Cs2 Be1 95.34(6) 6_657 8_565
O7 Cs2 Be1 59.18(6) 3_556 8_565
O13 Cs2 O1 106.97(3) . 2_664
O13 Cs2 O1 106.97(3) 8_565 2_664
O13 Cs2 O7 59.25(5) . 6_657
O13 Cs2 O7 107.20(4) 8_565 6_657
O13 Cs2 O7 59.25(5) 8_565 3_556
O13 Cs2 O7 107.20(4) . 3_556
O13 Cs2 O13 142.85(6) 8_565 .
O13 Cs2 O14 100.10(4) 8_565 .
O13 Cs2 O14 45.38(4) 8_565 8_565
O13 Cs2 O14 100.10(4) . 8_565
O13 Cs2 O14 45.38(4) . .
O13 Cs2 O15 46.09(5) . .
O13 Cs2 O15 46.09(5) 8_565 8_565
O13 Cs2 O15 101.28(5) 8_565 .
O13 Cs2 O15 101.28(5) . 8_565
O13 Cs2 Be1 116.75(6) . 8_565
O13 Cs2 Be1 26.14(6) 8_565 8_565
O14 Cs2 O14 55.16(6) 8_565 .
O14 Cs2 Be1 76.03(6) . 8_565
O14 Cs2 Be1 25.88(6) 8_565 8_565
O15 Cs2 O1 123.42(5) . 2_664
O15 Cs2 O1 123.43(5) 8_565 2_664
O15 Cs2 O7 106.30(4) . 3_556
O15 Cs2 O7 83.18(4) . 6_657
O15 Cs2 O7 106.29(4) 8_565 6_657
O15 Cs2 O7 83.18(4) 8_565 3_556
O15 Cs2 O14 42.87(4) . .
O15 Cs2 O14 42.87(4) 8_565 8_565
O15 Cs2 O14 72.63(4) . 8_565
O15 Cs2 O14 72.63(4) 8_565 .
O15 Cs2 O15 55.94(6) 8_565 .
O15 Cs2 Be1 26.35(6) 8_565 8_565
O15 Cs2 Be1 76.75(6) . 8_565
O1 Cs3 Be2 118.35(6) 2_664 8_565
O2 Cs3 O1 102.97(6) . 2_664
O2 Cs3 Be2 56.61(5) . 8_565
O3 Cs3 O1 84.35(6) 2_664 2_664
O3 Cs3 O2 172.68(6) 2_664 .
O3 Cs3 Be2 120.00(5) 2_664 8_565
O7 Cs3 O1 144.13(4) . 2_664
O7 Cs3 O1 144.13(4) 8_565 2_664
O7 Cs3 O2 57.00(5) . .
O7 Cs3 O2 57.00(5) 8_565 .
O7 Cs3 O3 116.76(5) . 2_664
O7 Cs3 O3 116.76(5) 8_565 2_664
O7 Cs3 O7 53.82(6) . 8_565
O7 Cs3 O8 99.55(5) 8_565 5_666
O7 Cs3 O8 75.35(4) . 5_666
O7 Cs3 O8 99.55(5) . 4_646
O7 Cs3 O8 75.34(4) 8_565 4_646
O7 Cs3 O12 122.87(5) 8_565 7_755
O7 Cs3 O12 174.13(4) . 7_755
O7 Cs3 O12 174.13(4) 8_565 2_664
O7 Cs3 O12 122.87(5) . 2_664
O7 Cs3 Be2 77.68(6) . 8_565
O7 Cs3 Be2 26.48(6) 8_565 8_565
O7 Cs3 O16 47.69(5) . 2_664
O7 Cs3 O16 101.47(5) . 7_755
O7 Cs3 O16 101.47(5) 8_565 2_664
O7 Cs3 O16 47.69(5) 8_565 7_755
O8 Cs3 O1 114.44(5) 5_666 2_664
O8 Cs3 O1 114.44(5) 4_646 2_664
O8 Cs3 O2 132.15(5) 4_646 .
O8 Cs3 O2 132.15(5) 5_666 .
O8 Cs3 O3 42.32(4) 4_646 2_664
O8 Cs3 O3 42.32(4) 5_666 2_664
O8 Cs3 O8 55.14(7) 4_646 5_666
O8 Cs3 Be2 79.16(6) 4_646 8_565
O8 Cs3 Be2 120.61(6) 5_666 8_565
O12 Cs3 O1 41.63(4) 7_755 2_664
O12 Cs3 O1 41.63(4) 2_664 2_664
O12 Cs3 O2 126.49(5) 2_664 .
O12 Cs3 O2 126.49(5) 7_755 .
O12 Cs3 O3 59.36(5) 2_664 2_664
O12 Cs3 O3 59.36(5) 7_755 2_664
O12 Cs3 O8 101.36(4) 7_755 5_666
O12 Cs3 O8 74.62(5) 2_664 5_666
O12 Cs3 O8 101.36(4) 2_664 4_646
O12 Cs3 O8 74.62(5) 7_755 4_646
O12 Cs3 O12 59.91(7) 2_664 7_755
O12 Cs3 Be2 158.51(6) 2_664 8_565
O12 Cs3 Be2 100.28(6) 7_755 8_565
O16 Cs3 O1 103.08(3) 2_664 2_664
O16 Cs3 O1 103.08(3) 7_755 2_664
O16 Cs3 O2 78.95(3) 7_755 .
O16 Cs3 O2 78.95(3) 2_664 .
O16 Cs3 O3 99.56(3) 7_755 2_664
O16 Cs3 O3 99.56(3) 2_664 2_664
O16 Cs3 O8 64.78(5) 2_664 5_666
O16 Cs3 O8 117.74(5) 2_664 4_646
O16 Cs3 O8 117.74(5) 7_755 5_666
O16 Cs3 O8 64.78(5) 7_755 4_646
O16 Cs3 O12 75.61(5) 7_755 7_755
O16 Cs3 O12 75.61(5) 2_664 2_664
O16 Cs3 O12 135.52(5) 7_755 2_664
O16 Cs3 O12 135.52(5) 2_664 7_755
O16 Cs3 Be2 123.52(6) 2_664 8_565
O16 Cs3 Be2 26.01(6) 7_755 8_565
O16 Cs3 O16 148.85(7) 7_755 2_664
O3 Cs4 O4 106.69(6) . 2_664
O3 Cs4 O8 147.44(4) . 8_575
O3 Cs4 O8 147.44(4) . .
O3 Cs4 O9 103.17(5) . 8_575
O3 Cs4 O9 103.17(5) . .
O3 Cs4 O10 141.96(4) . 3_466
O3 Cs4 O10 141.96(4) . 6_557
O3 Cs4 O12 61.15(5) . 8_575
O3 Cs4 O12 61.15(5) . .
O4 Cs4 O10 101.29(5) 2_664 3_466
O4 Cs4 O10 101.29(5) 2_664 6_557
O5 Cs4 O3 102.26(4) 8_575 .
O5 Cs4 O3 102.26(4) . .
O5 Cs4 O4 77.54(3) 8_575 2_664
O5 Cs4 O4 77.54(3) . 2_664
O5 Cs4 O5 149.05(6) . 8_575
O5 Cs4 O8 47.94(5) 8_575 8_575
O5 Cs4 O8 47.94(5) . .
O5 Cs4 O8 102.92(5) 8_575 .
O5 Cs4 O8 102.93(5) . 8_575
O5 Cs4 O9 121.73(5) . 8_575
O5 Cs4 O9 69.89(4) 8_575 8_575
O5 Cs4 O9 69.89(4) . .
O5 Cs4 O9 121.73(5) 8_575 .
O5 Cs4 O10 59.24(5) . 6_557
O5 Cs4 O10 59.24(5) 8_575 3_466
O5 Cs4 O10 108.62(5) . 3_466
O5 Cs4 O10 108.62(5) 8_575 6_557
O5 Cs4 O12 133.70(4) . 8_575
O5 Cs4 O12 75.46(4) 8_575 8_575
O5 Cs4 O12 75.46(4) . .
O5 Cs4 O12 133.70(5) 8_575 .
O8 Cs4 O4 59.74(5) . 2_664
O8 Cs4 O4 59.74(5) 8_575 2_664
O8 Cs4 O8 55.24(6) 8_575 .
O8 Cs4 O9 80.48(4) 8_575 8_575
O8 Cs4 O9 80.48(4) . .
O8 Cs4 O9 104.65(4) . 8_575
O8 Cs4 O9 104.65(4) 8_575 .
O8 Cs4 O10 69.91(4) 8_575 6_557
O8 Cs4 O10 42.00(4) 8_575 3_466
O8 Cs4 O10 42.00(4) . 6_557
O8 Cs4 O10 69.91(4) . 3_466
O8 Cs4 O12 146.30(5) 8_575 .
O8 Cs4 O12 146.30(5) . 8_575
O8 Cs4 O12 112.26(5) 8_575 8_575
O8 Cs4 O12 112.26(5) . .
O9 Cs4 O4 139.56(4) . 2_664
O9 Cs4 O4 139.56(4) 8_575 2_664
O9 Cs4 O9 53.64(6) . 8_575
O9 Cs4 O10 41.06(4) . 6_557
O9 Cs4 O10 68.58(4) . 3_466
O9 Cs4 O10 41.06(4) 8_575 3_466
O9 Cs4 O10 68.59(4) 8_575 6_557
O10 Cs4 O10 51.06(6) 6_557 3_466
O12 Cs4 O4 146.60(4) 8_575 2_664
O12 Cs4 O4 146.60(4) . 2_664
O12 Cs4 O9 72.74(4) 8_575 .
O12 Cs4 O9 72.74(4) . 8_575
O12 Cs4 O9 42.46(4) 8_575 8_575
O12 Cs4 O9 42.46(4) . .
O12 Cs4 O10 81.33(4) 8_575 3_466
O12 Cs4 O10 105.69(4) . 3_466
O12 Cs4 O10 81.33(4) . 6_557
O12 Cs4 O10 105.69(4) 8_575 6_557
O12 Cs4 O12 58.52(6) . 8_575
Cs1 P1 Cs2 79.475(13) . .
Cs1 P1 Cs4 116.903(16) . .
Cs2 P1 Cs1 97.571(15) 6_557 .
Cs2 P1 Cs2 135.056(17) 6_557 .
Cs2 P1 Cs4 118.805(17) 6_557 .
Cs4 P1 Cs2 101.526(15) . .
O2 P1 Cs1 90.98(8) . .
O2 P1 Cs2 68.81(10) . .
O2 P1 Cs2 66.41(10) . 6_557
O2 P1 Cs4 148.98(9) . .
O5 P1 Cs1 160.72(8) . .
O5 P1 Cs2 94.91(8) . .
O5 P1 Cs2 99.31(8) . 6_557
O5 P1 Cs4 45.75(8) . .
O5 P1 O2 104.27(11) . .
O5 P1 O6 113.31(12) . .
O6 P1 Cs1 72.38(8) . .
O6 P1 Cs2 47.28(8) . 6_557
O6 P1 Cs2 151.44(8) . .
O6 P1 Cs4 95.52(8) . .
O6 P1 O2 106.34(13) . .
O15 P1 Cs1 50.02(7) . .
O15 P1 Cs2 48.13(8) . .
O15 P1 Cs2 147.53(8) . 6_557
O15 P1 Cs4 83.95(8) . .
O15 P1 O2 106.84(13) . .
O15 P1 O5 112.98(11) . .
O15 P1 O6 112.32(11) . .
Cs1 P2 Cs3 103.163(15) . 2_665
Cs2 P2 Cs1 80.775(13) . .
Cs2 P2 Cs3 119.273(16) . 2_665
Cs3 P2 Cs1 135.760(17) 6_657 .
Cs3 P2 Cs2 93.876(15) 6_657 .
Cs3 P2 Cs3 117.177(16) 6_657 2_665
O4 P2 Cs1 67.73(10) . .
O4 P2 Cs2 92.51(8) . .
O4 P2 Cs3 68.70(10) . 6_657
O4 P2 Cs3 145.85(9) . 2_665
O7 P2 Cs1 139.04(8) 6_657 .
O7 P2 Cs2 58.54(7) 6_657 .
O7 P2 Cs3 51.45(7) 6_657 6_657
O7 P2 Cs3 100.93(7) 6_657 2_665
O7 P2 O4 106.73(12) 6_657 .
O14 P2 Cs1 41.42(7) . .
O14 P2 Cs2 63.15(8) . .
O14 P2 Cs3 156.62(8) . 6_657
O14 P2 Cs3 80.50(8) . 2_665
O14 P2 O4 105.99(13) . .
O14 P2 O7 112.91(11) . 6_657
O16 P2 Cs1 106.11(8) . .
O16 P2 Cs2 163.56(8) . .
O16 P2 Cs3 91.27(8) . 6_657
O16 P2 Cs3 45.09(7) . 2_665
O16 P2 O4 103.91(11) . .
O16 P2 O7 114.37(11) . 6_657
O16 P2 O14 112.00(11) . .
Cs1 P3 Cs1 116.450(16) . 5_667
Cs3 P3 Cs1 136.057(17) 2_665 5_667
Cs3 P3 Cs1 104.555(15) 2_665 .
Cs4 P3 Cs1 85.070(14) . 5_667
Cs4 P3 Cs1 120.202(16) . .
Cs4 P3 Cs3 87.737(14) . 2_665
O1 P3 Cs1 72.90(10) . 5_667
O1 P3 Cs1 149.10(9) . .
O1 P3 Cs3 63.66(10) . 2_665
O1 P3 Cs4 88.95(8) . .
O9 P3 Cs1 40.60(8) . 5_667
O9 P3 Cs1 95.44(8) . .
O9 P3 Cs3 151.71(8) . 2_665
O9 P3 Cs4 64.73(8) . .
O9 P3 O1 107.20(12) . .
O9 P3 O11 113.58(11) . .
O9 P3 O12 112.88(11) . .
O11 P3 Cs1 45.66(7) . .
O11 P3 Cs1 102.53(8) . 5_667
O11 P3 Cs3 94.71(8) . 2_665
O11 P3 Cs4 165.79(8) . .
O11 P3 O1 104.69(11) . .
O11 P3 O12 112.25(11) . .
O12 P3 Cs1 83.92(8) . .
O12 P3 Cs1 144.08(8) . 5_667
O12 P3 Cs3 51.25(8) . 2_665
O12 P3 Cs4 59.04(7) . .
O12 P3 O1 105.40(12) . .
Cs2 P4 Cs4 100.942(15) . .
Cs3 P4 Cs2 119.592(16) 2_665 .
Cs3 P4 Cs4 85.414(14) 2_665 .
Cs4 P4 Cs2 118.679(16) 6_657 .
Cs4 P4 Cs3 91.730(15) 6_657 2_665
Cs4 P4 Cs4 135.297(17) 6_657 .
O3 P4 Cs2 148.13(9) . .
O3 P4 Cs3 63.07(9) . 2_665
O3 P4 Cs4 47.35(9) . .
O3 P4 Cs4 92.12(9) . 6_657
O8 P4 Cs2 99.24(8) 6_657 .
O8 P4 Cs3 55.33(7) 6_657 2_665
O8 P4 Cs4 140.75(8) 6_657 .
O8 P4 Cs4 55.22(8) 6_657 6_657
O8 P4 O3 105.60(12) 6_657 .
O10 P4 Cs2 80.65(8) . .
O10 P4 Cs3 156.73(8) . 2_665
O10 P4 Cs4 102.79(8) . .
O10 P4 Cs4 67.01(8) . 6_657
O10 P4 O3 106.59(12) . .
O10 P4 O8 113.51(11) . 6_657
O10 P4 O13 112.03(11) . .
O13 P4 Cs2 46.76(7) . .
O13 P4 Cs3 91.06(7) . 2_665
O13 P4 Cs4 61.22(8) . .
O13 P4 Cs4 163.44(8) . 6_657
O13 P4 O3 103.68(12) . .
O13 P4 O8 114.38(11) . 6_657
Cs2 O1 Cs3 80.87(5) 2_665 2_665
P3 O1 Cs2 111.78(8) 8_575 2_665
P3 O1 Cs2 111.78(8) . 2_665
P3 O1 Cs3 92.87(10) . 2_665
P3 O1 Cs3 92.87(10) 8_575 2_665
P3 O1 P3 136.42(17) . 8_575
Cs3 O2 Cs2 107.43(7) . 6_557
P1 O2 Cs2 89.86(10) 8_565 6_557
P1 O2 Cs2 89.86(10) . 6_557
P1 O2 Cs3 111.78(9) 8_565 .
P1 O2 Cs3 111.78(9) . .
P1 O2 P1 134.32(17) 8_565 .
Cs4 O3 Cs3 107.55(7) . 2_665
P4 O3 Cs3 93.05(10) . 2_665
P4 O3 Cs3 93.05(10) 8_575 2_665
P4 O3 Cs4 111.63(9) 8_575 .
P4 O3 Cs4 111.63(9) . .
P4 O3 P4 131.98(17) . 8_575
Cs3 O4 Cs1 171.39(7) 6_657 .
Cs4 O4 Cs1 85.53(6) 2_665 .
Cs4 O4 Cs3 103.08(6) 2_665 6_657
P2 O4 Cs1 89.04(10) 8_565 .
P2 O4 Cs1 89.04(10) . .
P2 O4 Cs3 87.42(10) . 6_657
P2 O4 Cs3 87.42(10) 8_565 6_657
P2 O4 Cs4 114.16(8) . 2_665
P2 O4 Cs4 114.16(8) 8_565 2_665
P2 O4 P2 131.31(16) . 8_565
P1 O5 Cs4 114.84(9) . .
P1 O5 Be2 137.48(18) . .
Be2 O5 Cs4 92.50(14) . .
P1 O6 Cs2 112.17(10) . 6_557
P1 O6 Be3 130.52(18) . 6_557
Be3 O6 Cs2 104.41(15) 6_557 6_557
Cs3 O7 Cs2 120.46(5) . 6_557
P2 O7 Cs2 99.44(9) 6_557 6_557
P2 O7 Cs3 107.11(9) 6_557 .
P2 O7 Be2 125.88(17) 6_557 .
Be2 O7 Cs2 114.75(14) . 6_557
Be2 O7 Cs3 90.71(14) . .
Cs4 O8 Cs3 116.78(6) . 5_666
P4 O8 Cs3 102.71(9) 6_557 5_666
P4 O8 Cs4 102.80(9) 6_557 .
P4 O8 Be2 130.92(17) 6_557 .
Be2 O8 Cs3 114.11(14) . 5_666
Be2 O8 Cs4 88.86(14) . .
Cs1 O9 Cs4 108.69(5) 5_667 .
P3 O9 Cs1 121.49(10) . 5_667
P3 O9 Cs4 92.67(9) . .
P3 O9 Be3 146.50(18) . 6_557
Be3 O9 Cs1 84.04(14) 6_557 5_667
Be3 O9 Cs4 99.28(14) 6_557 .
Cs1 O10 Cs4 104.55(5) 2_664 6_657
P4 O10 Cs1 130.65(10) . 2_664
P4 O10 Cs4 90.85(9) . 6_657
P4 O10 Be3 144.02(18) . .
Be3 O10 Cs1 81.75(14) . 2_664
Be3 O10 Cs4 95.45(15) . 6_657
Cs1 O11 Cs2 138.77(6) . 2_665
P3 O11 Cs1 114.70(9) . .
P3 O11 Cs2 103.41(9) . 2_665
P3 O11 Be3 131.94(17) . 2_665
Be3 O11 Cs1 83.51(14) 2_665 .
Be3 O11 Cs2 82.49(13) 2_665 2_665
Cs3 O12 Cs4 110.61(5) 2_665 .
P3 O12 Cs3 107.94(9) . 2_665
P3 O12 Cs4 98.47(9) . .
P3 O12 Be1 133.81(17) . .
Be1 O12 Cs3 106.16(14) . 2_665
Be1 O12 Cs4 97.69(13) . .
Cs2 O13 Cs4 133.14(6) . .
P4 O13 Cs2 113.74(9) . .
P4 O13 Cs4 97.77(8) . .
P4 O13 Be1 140.12(17) . .
Be1 O13 Cs2 89.14(14) . .
Be1 O13 Cs4 87.53(14) . .
Cs1 O14 Cs2 102.64(5) . .
P2 O14 Cs1 119.95(10) . .
P2 O14 Cs2 94.82(9) . .
P2 O14 Be1 141.18(18) . .
Be1 O14 Cs1 98.66(14) . .
Be1 O14 Cs2 79.40(13) . .
Cs1 O15 Cs2 104.54(5) . .
P1 O15 Cs1 109.28(9) . .
P1 O15 Cs2 112.35(9) . .
P1 O15 Be1 144.45(18) . .
Be1 O15 Cs1 93.10(13) . .
Be1 O15 Cs2 86.94(14) . .
Cs1 Be1 Cs3 110.80(7) . 2_665
Cs1 Be1 Cs4 128.94(9) . .
Cs2 Be1 Cs1 90.53(8) . .
Cs2 Be1 Cs3 129.95(9) . 2_665
Cs2 Be1 Cs4 114.88(8) . .
Cs4 Be1 Cs3 86.65(7) . 2_665
O12 Be1 Cs1 95.23(14) . .
O12 Be1 Cs2 172.93(17) . .
O12 Be1 Cs3 51.29(12) . 2_665
O12 Be1 Cs4 58.18(12) . .
O13 Be1 Cs1 155.13(18) . .
O13 Be1 Cs2 64.72(12) . .
O13 Be1 Cs3 85.45(14) . 2_665
O13 Be1 Cs4 68.57(13) . .
O13 Be1 O12 109.6(2) . .
O13 Be1 O14 111.4(2) . .
O13 Be1 O15 107.6(2) . .
O14 Be1 Cs1 55.87(12) . .
O14 Be1 Cs2 74.72(14) . .
O14 Be1 Cs3 80.97(13) . 2_665
O14 Be1 Cs4 167.55(18) . .
O14 Be1 O12 111.9(2) . .
O14 Be1 O15 103.4(2) . .
O15 Be1 Cs1 61.13(12) . .
O15 Be1 Cs2 66.71(13) . .
O15 Be1 Cs3 163.02(17) . 2_665
O15 Be1 Cs4 88.12(14) . .
O15 Be1 O12 112.7(2) . .
Cs3 Be2 Cs4 126.68(10) . .
O5 Be2 Cs3 83.48(14) . .
O5 Be2 Cs4 61.54(12) . .
O5 Be2 O7 111.9(2) . .
O5 Be2 O8 111.0(2) . .
O7 Be2 Cs3 62.81(12) . .
O7 Be2 Cs4 164.55(17) . .
O7 Be2 O8 108.3(2) . .
O8 Be2 Cs3 165.38(18) . .
O8 Be2 Cs4 64.90(13) . .
O16 Be2 Cs3 62.89(12) 2_664 .
O16 Be2 Cs4 86.53(15) 2_664 .
O16 Be2 O5 103.8(2) 2_664 .
O16 Be2 O7 108.9(2) 2_664 .
O16 Be2 O8 113.0(2) 2_664 .
P2 O16 Cs3 115.84(9) . 2_665
P2 O16 Be2 146.94(18) . 2_665
Be2 O16 Cs3 91.10(14) 2_665 2_665
Cs1 Be3 Cs2 125.80(10) 2_664 .
Cs1 Be3 Cs4 92.23(7) 2_664 6_657
Cs2 Be3 Cs4 120.53(8) . 6_657
O6 Be3 Cs1 174.68(18) 6_657 2_664
O6 Be3 Cs2 51.91(12) 6_657 .
O6 Be3 Cs4 92.94(15) 6_657 6_657
O6 Be3 O9 114.3(2) 6_657 6_657
O6 Be3 O10 113.4(2) 6_657 .
O6 Be3 O11 106.5(2) 6_657 2_664
O9 Be3 Cs1 67.65(13) 6_657 2_664
O9 Be3 Cs2 165.99(19) 6_657 .
O9 Be3 Cs4 57.75(12) 6_657 6_657
O10 Be3 Cs1 70.30(13) . 2_664
O10 Be3 Cs2 87.99(14) . .
O10 Be3 Cs4 61.54(13) . 6_657
O10 Be3 O9 101.6(2) . 6_657
O10 Be3 O11 108.3(2) . 2_664
O11 Be3 Cs1 68.38(13) 2_664 2_664
O11 Be3 Cs2 73.06(13) 2_664 .
O11 Be3 Cs4 160.57(18) 2_664 6_657
O11 Be3 O9 112.7(2) 2_664 6_657

loop_
_geom_bond_atom_site_label_1
_geom_bond_atom_site_label_2
_geom_bond_distance
_geom_bond_site_symmetry_2
Cs1 O9 3.191(2) 4_647
Cs1 O9 3.191(2) 5_667
Cs1 O10 3.2644(19) 7_756
Cs1 O10 3.2644(19) 2_665
Cs1 O11 3.2108(19) 8_565
Cs1 O11 3.2108(19) .
Cs1 O14 3.1153(19) 8_565
Cs1 O14 3.1153(19) .
Cs1 O15 3.2630(18) .
Cs1 O15 3.2630(18) 8_565
Cs1 Be3 3.432(3) 7_756
Cs1 Be3 3.432(3) 2_665
Cs2 O1 3.498(2) 2_664
Cs2 O6 3.167(2) 6_657
Cs2 O6 3.167(2) 3_556
Cs2 O7 3.4551(19) 6_657
Cs2 O7 3.4551(19) 3_556
Cs2 O13 3.2966(18) 8_565
Cs2 O13 3.2967(18) .
Cs2 O14 3.5776(19) .
Cs2 O14 3.5776(19) 8_565
Cs2 O15 3.353(2) 8_565
Cs2 O15 3.353(2) .
Cs2 Be1 3.645(3) 8_565
Cs3 O1 3.640(3) 2_664
Cs3 O2 3.563(2) .
Cs3 O3 3.547(3) 2_664
Cs3 O7 3.250(2) 8_565
Cs3 O7 3.250(2) .
Cs3 O8 3.3496(19) 5_666
Cs3 O8 3.3496(19) 4_646
Cs3 O12 3.325(2) 2_664
Cs3 O12 3.325(2) 7_755
Cs3 Be2 3.653(3) 8_565
Cs3 O16 3.2524(19) 7_755
Cs3 O16 3.2524(19) 2_664
Cs4 O3 3.302(3) .
Cs4 O4 3.576(2) 2_664
Cs4 O5 3.2490(19) .
Cs4 O5 3.2490(19) 8_575
Cs4 O8 3.344(2) 8_575
Cs4 O8 3.344(2) .
Cs4 O9 3.547(2) 8_575
Cs4 O9 3.547(2) .
Cs4 O10 3.655(2) 3_466
Cs4 O10 3.655(2) 6_557
Cs4 O12 3.3968(19) .
Cs4 O12 3.3968(19) 8_575
P1 Cs2 3.9916(7) 6_557
P1 O2 1.6063(11) .
P1 O5 1.5066(19) .
P1 O6 1.513(2) .
P1 O15 1.5048(19) .
P2 Cs3 3.9714(7) 6_657
P2 Cs3 4.1329(7) 2_665
P2 O4 1.6096(12) .
P2 O7 1.5187(19) 6_657
P2 O14 1.5038(19) .
P2 O16 1.5000(19) .
P3 Cs1 4.1809(7) 5_667
P3 Cs3 4.0561(7) 2_665
P3 O1 1.6172(11) .
P3 O9 1.507(2) .
P3 O11 1.5094(19) .
P3 O12 1.5147(19) .
P4 Cs3 3.9729(7) 2_665
P4 Cs4 3.9699(7) 6_657
P4 O3 1.6104(12) .
P4 O8 1.5232(19) 6_657
P4 O10 1.4960(18) .
P4 O13 1.510(2) .
O1 Cs2 3.498(2) 2_665
O1 Cs3 3.640(3) 2_665
O1 P3 1.6172(11) 8_575
O2 Cs2 3.658(3) 6_557
O2 P1 1.6063(11) 8_565
O3 Cs3 3.547(3) 2_665
O3 P4 1.6105(12) 8_575
O4 Cs3 3.704(3) 6_657
O4 Cs4 3.576(2) 2_665
O4 P2 1.6096(12) 8_565
O5 Be2 1.618(4) .
O6 Cs2 3.167(2) 6_557
O6 Be3 1.616(4) 6_557
O7 Cs2 3.4551(19) 6_557
O7 P2 1.5187(19) 6_557
O7 Be2 1.629(4) .
O8 Cs3 3.3495(19) 5_666
O8 P4 1.5232(19) 6_557
O8 Be2 1.633(4) .
O9 Cs1 3.191(2) 5_667
O9 Be3 1.637(4) 6_557
O10 Cs1 3.2645(19) 2_664
O10 Cs4 3.655(2) 6_657
O10 Be3 1.625(4) .
O11 Cs2 3.7601(19) 2_665
O11 Be3 1.627(4) 2_665
O12 Cs3 3.325(2) 2_665
O12 Be1 1.634(4) .
O13 Be1 1.606(4) .
O14 Be1 1.619(4) .
O15 Be1 1.620(4) .
Be1 Cs3 4.093(3) 2_665
Be2 O16 1.602(4) 2_664
O16 Cs3 3.2524(19) 2_665
O16 Be2 1.602(4) 2_665
Be3 Cs1 3.432(3) 2_664
Be3 Cs4 4.139(3) 6_657
Be3 O6 1.616(4) 6_657
Be3 O9 1.637(4) 6_657
Be3 O11 1.627(4) 2_664
